data_7058637
loop_
_publ_author_name
'L&#x2019;Her, Matthieu'
'Atoini, Youssef'
'Fouchet, Julien'
'Heinrich, Beno\^it'
'Del-Giudice, Nicolas'
'Scrafton, Emma'
'Bordes, Emilie'
'Karmazin, Lydia'
'Charboni\`ere, Lo\"ic'
'De Cola, Luisa'
'Douce, Laurent'

_publ_section_title
;
 Luminescent imidazolium--naphthalene salts in liquid and solid states
;
_journal_issue 32
_journal_name_full 'New Journal of Chemistry'
_journal_page_first 12529
_journal_paper_doi 10.1039/C9NJ02972A
_journal_volume 43
_journal_year 2019
_chemical_formula_moiety 'C21 H27 N2, Br'
_chemical_formula_sum 'C21 H27 Br N2'
_chemical_formula_weight 387.35
_space_group_crystal_system monoclinic
_space_group_IT_number 14
_space_group_name_Hall '-P 2ybc'
_space_group_name_H-M_alt 'P 1 21/c 1'
_symmetry_space_group_name_Hall '-P 2ybc'
_symmetry_space_group_name_H-M 'P 1 21/c 1'
_atom_sites_solution_hydrogens geom
_atom_sites_solution_primary direct
_atom_sites_solution_secondary difmap
_audit_creation_method SHELXL-2014/7
_audit_update_record
;
2018-07-17 deposited with the CCDC.    2019-07-22 downloaded from the CCDC.
;
_cell_angle_alpha 90
_cell_angle_beta 112.281(2)
_cell_angle_gamma 90
_cell_formula_units_Z 4
_cell_length_a 17.7618(11)
_cell_length_b 8.5269(3)
_cell_length_c 14.2656(9)
_cell_measurement_reflns_used 41357
_cell_measurement_temperature 173(2)
_cell_measurement_theta_max 27.485
_cell_measurement_theta_min 0.998
_cell_volume 1999.25(19)
_computing_cell_refinement 'Denzo (Nonius B.V., 1998)'
_computing_data_collection 'Collect (Nonius B.V., 1998)'
_computing_data_reduction 'Denzo (Nonius B.V., 1998)'
_computing_molecular_graphics 'Mercury (Macrae et al., 2008)'
_computing_publication_material 'SHELXL-2014/7 (Sheldrick, 2014)'
_computing_structure_refinement 'SHELXL-2014/7 (Sheldrick, 2014)'
_computing_structure_solution 'Superflip (Palatinus & Chapuis, 2007)'
_diffrn_ambient_temperature 173(2)
_diffrn_measured_fraction_theta_full 1.000
_diffrn_measured_fraction_theta_max 0.997
_diffrn_measurement_device_type KappaCCD
_diffrn_measurement_method 'phi and omega scans'
_diffrn_radiation_type MoK\a
_diffrn_radiation_wavelength 0.71073
_diffrn_reflns_av_R_equivalents 0.1428
_diffrn_reflns_av_unetI/netI 0.1015
_diffrn_reflns_Laue_measured_fraction_full 1.000
_diffrn_reflns_Laue_measured_fraction_max 0.997
_diffrn_reflns_limit_h_max 22
_diffrn_reflns_limit_h_min -23
_diffrn_reflns_limit_k_max 10
_diffrn_reflns_limit_k_min -10
_diffrn_reflns_limit_l_max 18
_diffrn_reflns_limit_l_min -18
_diffrn_reflns_number 34724
_diffrn_reflns_point_group_measured_fraction_full 1.000
_diffrn_reflns_point_group_measured_fraction_max 0.997
_diffrn_reflns_theta_full 25.242
_diffrn_reflns_theta_max 27.388
_diffrn_reflns_theta_min 1.239
_diffrn_source 'sealed tube'
_exptl_absorpt_coefficient_mu 2.060
_exptl_absorpt_correction_T_max 0.84847
_exptl_absorpt_correction_T_min 0.68467
_exptl_absorpt_correction_type multi-scan
_exptl_absorpt_process_details 'MULscanABS in PLATON (Spek, 2003)'
_exptl_crystal_colour colorless
_exptl_crystal_density_diffrn 1.287
_exptl_crystal_description block
_exptl_crystal_F_000 808
_exptl_crystal_size_max 0.20
_exptl_crystal_size_mid 0.18
_exptl_crystal_size_min 0.15
_refine_diff_density_max 0.545
_refine_diff_density_min -0.426
_refine_diff_density_rms 0.123
_refine_ls_extinction_method none
_refine_ls_goodness_of_fit_ref 1.186
_refine_ls_hydrogen_treatment constr
_refine_ls_matrix_type full
_refine_ls_number_parameters 218
_refine_ls_number_reflns 4527
_refine_ls_number_restraints 0
_refine_ls_restrained_S_all 1.186
_refine_ls_R_factor_all 0.1539
_refine_ls_R_factor_gt 0.0824
_refine_ls_shift/su_max 0.000
_refine_ls_shift/su_mean 0.000
_refine_ls_structure_factor_coef Fsqd
_refine_ls_weighting_details 'w=1/[\s^2^(Fo^2^)+(0.0623P)^2^+1.1054P] where P=(Fo^2^+2Fc^2^)/3'
_refine_ls_weighting_scheme calc
_refine_ls_wR_factor_gt 0.1396
_refine_ls_wR_factor_ref 0.1675
_reflns_Friedel_coverage 0.000
_reflns_number_gt 2887
_reflns_number_total 4527
_reflns_threshold_expression 'I > 2\s(I)'
_cod_data_source_file c9nj02972a2.cif
_cod_data_source_block ldmlh180511
_cod_depositor_comments 'Adding full bibliography for 7058637.cif.'
_cod_database_code 7058637
_shelx_shelxl_version_number 2014/7
_shelx_space_group_comment
;
The symmetry employed for this shelxl refinement is uniquely defined
by the following loop, which should always be used as a source of
symmetry information in preference to the above space-group names.
They are only intended as comments.
;

loop_
_space_group_symop_operation_xyz
'x, y, z'
'-x, y+1/2, -z+1/2'
'-x, -y, -z'
'x, -y-1/2, z-1/2'

loop_
_atom_site_label
_atom_site_type_symbol
_atom_site_fract_x
_atom_site_fract_y
_atom_site_fract_z
_atom_site_U_iso_or_equiv
_atom_site_adp_type
_atom_site_occupancy
_atom_site_site_symmetry_order
_atom_site_calc_flag
_atom_site_refinement_flags_posn
_atom_site_refinement_flags_adp
C1 C 0.4547(3) 0.4569(6) 0.2866(4) 0.0329(11) Uani 1 1 d . .
H1 H 0.4596 0.5605 0.2652 0.039 Uiso 1 1 calc R U
C2 C 0.4114(3) 0.2172(5) 0.2911(4) 0.0340(12) Uani 1 1 d . .
H2 H 0.3802 0.1237 0.2726 0.041 Uiso 1 1 calc R U
C3 C 0.4777(3) 0.2400(5) 0.3759(4) 0.0341(12) Uani 1 1 d . .
H3 H 0.5016 0.1662 0.4288 0.041 Uiso 1 1 calc R U
C4 C 0.3316(3) 0.3825(5) 0.1400(4) 0.0335(12) Uani 1 1 d . .
C5 C 0.3499(3) 0.4143(6) 0.0572(4) 0.0404(13) Uani 1 1 d . .
H5 H 0.4049 0.4196 0.0629 0.048 Uiso 1 1 calc R U
C6 C 0.2860(4) 0.4390(6) -0.0365(4) 0.0493(15) Uani 1 1 d . .
H6 H 0.2981 0.4652 -0.0940 0.059 Uiso 1 1 calc R U
C7 C 0.2078(4) 0.4260(6) -0.0462(4) 0.0484(15) Uani 1 1 d . .
H7 H 0.1657 0.4392 -0.1111 0.058 Uiso 1 1 calc R U
C8 C 0.1873(3) 0.3934(6) 0.0376(4) 0.0415(13) Uani 1 1 d . .
C9 C 0.1053(4) 0.3813(7) 0.0299(5) 0.0571(16) Uani 1 1 d . .
H9 H 0.0623 0.3912 -0.0344 0.069 Uiso 1 1 calc R U
C10 C 0.0880(4) 0.3559(8) 0.1127(5) 0.0631(18) Uani 1 1 d . .
H10 H 0.0328 0.3472 0.1058 0.076 Uiso 1 1 calc R U
C11 C 0.1501(3) 0.3421(7) 0.2090(5) 0.0532(15) Uani 1 1 d . .
H11 H 0.1365 0.3272 0.2667 0.064 Uiso 1 1 calc R U
C12 C 0.2297(3) 0.3501(6) 0.2203(4) 0.0406(13) Uani 1 1 d . .
H12 H 0.2713 0.3398 0.2857 0.049 Uiso 1 1 calc R U
C13 C 0.2506(3) 0.3739(5) 0.1345(4) 0.0369(12) Uani 1 1 d . .
C14 C 0.5777(3) 0.4621(6) 0.4467(4) 0.0358(12) Uani 1 1 d . .
H14A H 0.5776 0.4470 0.5155 0.043 Uiso 1 1 calc R U
H14B H 0.5777 0.5763 0.4339 0.043 Uiso 1 1 calc R U
C15 C 0.6536(3) 0.3886(6) 0.4410(4) 0.0368(12) Uani 1 1 d . .
H15A H 0.6536 0.2747 0.4545 0.044 Uiso 1 1 calc R U
H15B H 0.6528 0.4022 0.3717 0.044 Uiso 1 1 calc R U
C16 C 0.7306(3) 0.4611(7) 0.5165(4) 0.0459(14) Uani 1 1 d . .
H16A H 0.7318 0.4453 0.5858 0.055 Uiso 1 1 calc R U
H16B H 0.7298 0.5754 0.5041 0.055 Uiso 1 1 calc R U
C17 C 0.8079(3) 0.3910(7) 0.5101(4) 0.0479(14) Uani 1 1 d . .
H17A H 0.8558 0.4370 0.5647 0.058 Uiso 1 1 calc R U
H17B H 0.8084 0.2767 0.5226 0.058 Uiso 1 1 calc R U
C18 C 0.8164(4) 0.4173(8) 0.4106(5) 0.0600(17) Uani 1 1 d . .
H18A H 0.8172 0.5318 0.3992 0.072 Uiso 1 1 calc R U
H18B H 0.7676 0.3742 0.3561 0.072 Uiso 1 1 calc R U
C19 C 0.8910(4) 0.3457(8) 0.4012(5) 0.070(2) Uani 1 1 d . .
H19A H 0.9402 0.3952 0.4514 0.084 Uiso 1 1 calc R U
H19B H 0.8928 0.2324 0.4172 0.084 Uiso 1 1 calc R U
C20 C 0.8922(5) 0.3657(11) 0.2966(7) 0.109(3) Uani 1 1 d . .
H20A H 0.8417 0.3188 0.2473 0.131 Uiso 1 1 calc R U
H20B H 0.8903 0.4794 0.2819 0.131 Uiso 1 1 calc R U
C21 C 0.9613(5) 0.2986(12) 0.2777(7) 0.118(3) Uani 1 1 d . .
H21A H 1.0123 0.3406 0.3272 0.177 Uiso 1 1 calc R U
H21B H 0.9569 0.3261 0.2091 0.177 Uiso 1 1 calc R U
H21C H 0.9609 0.1842 0.2843 0.177 Uiso 1 1 calc R U
N1 N 0.3970(2) 0.3547(4) 0.2359(3) 0.0326(10) Uani 1 1 d . .
N2 N 0.5043(2) 0.3909(4) 0.3717(3) 0.0310(9) Uani 1 1 d . .
Br1 Br 0.41945(4) 0.82284(6) 0.35204(4) 0.0439(2) Uani 1 1 d . .

loop_
_atom_site_aniso_label
_atom_site_aniso_U_11
_atom_site_aniso_U_22
_atom_site_aniso_U_33
_atom_site_aniso_U_23
_atom_site_aniso_U_13
_atom_site_aniso_U_12
C1 0.040(3) 0.028(3) 0.036(3) 0.001(2) 0.021(3) 0.000(2)
C2 0.041(3) 0.024(3) 0.041(3) 0.003(2) 0.019(3) 0.001(2)
C3 0.038(3) 0.024(2) 0.047(3) 0.005(2) 0.023(3) 0.003(2)
C4 0.041(3) 0.027(2) 0.030(3) -0.001(2) 0.010(2) 0.002(2)
C5 0.047(3) 0.037(3) 0.041(3) 0.001(2) 0.020(3) 0.005(2)
C6 0.076(4) 0.035(3) 0.041(3) 0.006(2) 0.027(3) -0.001(3)
C7 0.057(4) 0.045(3) 0.031(3) 0.000(2) 0.004(3) 0.001(3)
C8 0.043(3) 0.038(3) 0.038(3) 0.001(2) 0.009(3) 0.002(3)
C9 0.040(4) 0.063(4) 0.055(4) -0.002(3) 0.003(3) 0.005(3)
C10 0.035(3) 0.077(5) 0.074(5) -0.001(4) 0.016(4) 0.006(3)
C11 0.044(4) 0.065(4) 0.053(4) 0.000(3) 0.021(3) 0.010(3)
C12 0.037(3) 0.044(3) 0.038(3) -0.003(2) 0.011(3) 0.006(2)
C13 0.042(3) 0.029(3) 0.042(3) -0.003(2) 0.019(3) 0.005(2)
C14 0.034(3) 0.038(3) 0.032(3) -0.006(2) 0.010(2) -0.007(2)
C15 0.032(3) 0.042(3) 0.032(3) -0.003(2) 0.008(2) -0.001(2)
C16 0.039(3) 0.055(3) 0.040(3) -0.005(3) 0.012(3) -0.002(3)
C17 0.039(3) 0.054(3) 0.046(3) 0.004(3) 0.011(3) -0.002(3)
C18 0.049(4) 0.071(4) 0.065(4) 0.011(3) 0.026(3) 0.008(3)
C19 0.057(4) 0.077(5) 0.090(5) 0.023(4) 0.042(4) 0.016(3)
C20 0.091(6) 0.150(8) 0.120(7) 0.064(6) 0.077(6) 0.047(6)
C21 0.099(7) 0.170(10) 0.096(7) 0.035(6) 0.050(6) 0.026(6)
N1 0.035(2) 0.027(2) 0.037(2) -0.0013(18) 0.015(2) 0.0014(18)
N2 0.033(2) 0.031(2) 0.031(2) -0.0038(18) 0.0142(19) 0.0008(18)
Br1 0.0605(4) 0.0336(3) 0.0382(3) 0.0038(2) 0.0194(3) 0.0053(3)

loop_
_atom_type_symbol
_atom_type_description
_atom_type_scat_dispersion_real
_atom_type_scat_dispersion_imag
_atom_type_scat_source
C C 0.0033 0.0016 'International Tables Vol C Tables 4.2.6.8 and 6.1.1.4'
H H 0.0000 0.0000 'International Tables Vol C Tables 4.2.6.8 and 6.1.1.4'
N N 0.0061 0.0033 'International Tables Vol C Tables 4.2.6.8 and 6.1.1.4'
Br Br -0.2901 2.4595 'International Tables Vol C Tables 4.2.6.8 and 6.1.1.4'

loop_
_geom_angle_atom_site_label_1
_geom_angle_atom_site_label_2
_geom_angle_atom_site_label_3
_geom_angle
N2 C1 N1 109.1(4)
N2 C1 H1 125.4
N1 C1 H1 125.4
C3 C2 N1 107.5(4)
C3 C2 H2 126.3
N1 C2 H2 126.3
C2 C3 N2 107.1(4)
C2 C3 H3 126.5
N2 C3 H3 126.5
C5 C4 C13 122.3(5)
C5 C4 N1 118.9(5)
C13 C4 N1 118.8(4)
C4 C5 C6 118.8(5)
C4 C5 H5 120.6
C6 C5 H5 120.6
C7 C6 C5 121.1(5)
C7 C6 H6 119.4
C5 C6 H6 119.4
C6 C7 C8 121.2(5)
C6 C7 H7 119.4
C8 C7 H7 119.4
C7 C8 C9 122.5(5)
C7 C8 C13 119.0(5)
C9 C8 C13 118.4(5)
C10 C9 C8 120.8(5)
C10 C9 H9 119.6
C8 C9 H9 119.6
C9 C10 C11 121.0(6)
C9 C10 H10 119.5
C11 C10 H10 119.5
C12 C11 C10 120.4(6)
C12 C11 H11 119.8
C10 C11 H11 119.8
C11 C12 C13 120.2(5)
C11 C12 H12 119.9
C13 C12 H12 119.9
C4 C13 C12 123.6(5)
C4 C13 C8 117.5(5)
C12 C13 C8 119.0(5)
N2 C14 C15 110.6(4)
N2 C14 H14A 109.5
C15 C14 H14A 109.5
N2 C14 H14B 109.5
C15 C14 H14B 109.5
H14A C14 H14B 108.1
C16 C15 C14 112.0(4)
C16 C15 H15A 109.2
C14 C15 H15A 109.2
C16 C15 H15B 109.2
C14 C15 H15B 109.2
H15A C15 H15B 107.9
C15 C16 C17 112.7(4)
C15 C16 H16A 109.0
C17 C16 H16A 109.0
C15 C16 H16B 109.0
C17 C16 H16B 109.0
H16A C16 H16B 107.8
C18 C17 C16 114.3(5)
C18 C17 H17A 108.7
C16 C17 H17A 108.7
C18 C17 H17B 108.7
C16 C17 H17B 108.7
H17A C17 H17B 107.6
C17 C18 C19 115.4(5)
C17 C18 H18A 108.4
C19 C18 H18A 108.4
C17 C18 H18B 108.4
C19 C18 H18B 108.4
H18A C18 H18B 107.5
C20 C19 C18 112.6(6)
C20 C19 H19A 109.1
C18 C19 H19A 109.1
C20 C19 H19B 109.1
C18 C19 H19B 109.1
H19A C19 H19B 107.8
C21 C20 C19 117.6(7)
C21 C20 H20A 107.9
C19 C20 H20A 107.9
C21 C20 H20B 107.9
C19 C20 H20B 107.9
H20A C20 H20B 107.2
C20 C21 H21A 109.5
C20 C21 H21B 109.5
H21A C21 H21B 109.5
C20 C21 H21C 109.5
H21A C21 H21C 109.5
H21B C21 H21C 109.5
C1 N1 C2 107.9(4)
C1 N1 C4 125.9(4)
C2 N1 C4 126.2(4)
C1 N2 C3 108.4(4)
C1 N2 C14 126.2(4)
C3 N2 C14 125.3(4)

loop_
_geom_bond_atom_site_label_1
_geom_bond_atom_site_label_2
_geom_bond_distance
C1 N2 1.325(6)
C1 N1 1.330(6)
C1 H1 0.9500
C2 C3 1.344(7)
C2 N1 1.381(6)
C2 H2 0.9500
C3 N2 1.380(6)
C3 H3 0.9500
C4 C5 1.366(7)
C4 C13 1.413(7)
C4 N1 1.439(6)
C5 C6 1.403(7)
C5 H5 0.9500
C6 C7 1.347(8)
C6 H6 0.9500
C7 C8 1.404(7)
C7 H7 0.9500
C8 C9 1.421(8)
C8 C13 1.423(7)
C9 C10 1.346(9)
C9 H9 0.9500
C10 C11 1.403(8)
C10 H10 0.9500
C11 C12 1.363(7)
C11 H11 0.9500
C12 C13 1.422(7)
C12 H12 0.9500
C14 N2 1.468(6)
C14 C15 1.517(6)
C14 H14A 0.9900
C14 H14B 0.9900
C15 C16 1.515(7)
C15 H15A 0.9900
C15 H15B 0.9900
C16 C17 1.532(7)
C16 H16A 0.9900
C16 H16B 0.9900
C17 C18 1.500(8)
C17 H17A 0.9900
C17 H17B 0.9900
C18 C19 1.511(8)
C18 H18A 0.9900
C18 H18B 0.9900
C19 C20 1.510(10)
C19 H19A 0.9900
C19 H19B 0.9900
C20 C21 1.469(11)
C20 H20A 0.9900
C20 H20B 0.9900
C21 H21A 0.9800
C21 H21B 0.9800
C21 H21C 0.9800

loop_
_geom_hbond_atom_site_label_D
_geom_hbond_atom_site_label_H
_geom_hbond_atom_site_label_A
_geom_hbond_distance_DH
_geom_hbond_distance_HA
_geom_hbond_distance_DA
_geom_hbond_angle_DHA
_geom_hbond_site_symmetry_A
C1 H1 Br1 0.95 2.78 3.383(5) 122.4 .
C2 H2 Br1 0.95 2.78 3.463(4) 129.1 1_545
C3 H3 Br1 0.95 2.90 3.648(5) 136.2 3_666
C5 H5 Br1 0.95 3.00 3.878(5) 154.0 2_645
C14 H14A Br1 0.99 2.97 3.747(5) 136.6 3_666
C15 H15B Br1 0.99 3.03 3.920(5) 149.9 2_645

loop_
_geom_torsion_atom_site_label_1
_geom_torsion_atom_site_label_2
_geom_torsion_atom_site_label_3
_geom_torsion_atom_site_label_4
_geom_torsion
N1 C2 C3 N2 -0.8(5)
C13 C4 C5 C6 -0.1(7)
N1 C4 C5 C6 179.0(4)
C4 C5 C6 C7 -2.5(7)
C5 C6 C7 C8 2.5(8)
C6 C7 C8 C9 179.1(5)
C6 C7 C8 C13 0.0(8)
C7 C8 C9 C10 -177.4(6)
C13 C8 C9 C10 1.7(9)
C8 C9 C10 C11 0.6(10)
C9 C10 C11 C12 -1.7(9)
C10 C11 C12 C13 0.5(8)
C5 C4 C13 C12 -176.2(5)
N1 C4 C13 C12 4.7(7)
C5 C4 C13 C8 2.5(7)
N1 C4 C13 C8 -176.6(4)
C11 C12 C13 C4 -179.6(5)
C11 C12 C13 C8 1.7(7)
C7 C8 C13 C4 -2.4(7)
C9 C8 C13 C4 178.4(5)
C7 C8 C13 C12 176.3(5)
C9 C8 C13 C12 -2.8(7)
N2 C14 C15 C16 179.2(4)
C14 C15 C16 C17 -178.6(4)
C15 C16 C17 C18 62.9(7)
C16 C17 C18 C19 -178.4(5)
C17 C18 C19 C20 175.5(7)
C18 C19 C20 C21 -179.1(8)
N2 C1 N1 C2 -0.7(5)
N2 C1 N1 C4 179.9(4)
C3 C2 N1 C1 0.9(5)
C3 C2 N1 C4 -179.6(4)
C5 C4 N1 C1 62.2(6)
C13 C4 N1 C1 -118.6(5)
C5 C4 N1 C2 -117.2(5)
C13 C4 N1 C2 62.0(6)
N1 C1 N2 C3 0.2(5)
N1 C1 N2 C14 177.3(4)
C2 C3 N2 C1 0.4(5)
C2 C3 N2 C14 -176.7(4)
C15 C14 N2 C1 -106.5(5)
C15 C14 N2 C3 70.1(6)
